data_4509149
loop_
_publ_author_name
'Weyna, David R.'
'Shattock, Tanise'
'Vishweshwar, Peddy'
'Zaworotko, Michael J.'

_publ_section_title
;
 Synthesis and Structural Characterization of Cocrystals and
 Pharmaceutical Cocrystals: Mechanochemistry vs Slow Evaporation from
 Solution
;
_journal_issue 2
_journal_name_full 'Crystal Growth &amp; Design'
_journal_page_first 1106
_journal_paper_doi 10.1021/cg800936d
_journal_volume 9
_journal_year 2009
_chemical_formula_moiety 'C12 H12 N2, 2(C7 H6 O2)'
_chemical_formula_sum 'C26 H24 N2 O4'
_chemical_formula_weight 428.47
_chemical_name_systematic
; 
 ? 
;
_space_group_IT_number 2
_symmetry_cell_setting triclinic
_symmetry_space_group_name_Hall '-P 1'
_symmetry_space_group_name_H-M 'P -1'
_atom_sites_solution_hydrogens geom
_atom_sites_solution_primary direct
_atom_sites_solution_secondary difmap
_audit_creation_method SHELXL-97
_cell_angle_alpha 79.037(5)
_cell_angle_beta 80.952(5)
_cell_angle_gamma 80.144(5)
_cell_formula_units_Z 1
_cell_length_a 6.4357(17)
_cell_length_b 6.8960(18)
_cell_length_c 12.412(3)
_cell_measurement_temperature 100(2)
_cell_volume 528.4(2)
_computing_cell_refinement 'Bruker SMART'
_computing_data_collection 'Bruker SMART'
_computing_data_reduction 'Bruker SAINT'
_computing_molecular_graphics 'Bruker SHELXTL'
_computing_publication_material 'Bruker SHELXTL'
_computing_structure_refinement 'SHELXL-97 (Sheldrick, 1997)'
_computing_structure_solution 'SHELXS-97 (Sheldrick, 1990)'
_diffrn_ambient_temperature 100(2)
_diffrn_measured_fraction_theta_full 0.973
_diffrn_measured_fraction_theta_max 0.973
_diffrn_measurement_device_type 'CCD area detector'
_diffrn_measurement_method 'phi and omega scans'
_diffrn_radiation_monochromator graphite
_diffrn_radiation_source 'fine-focus sealed tube'
_diffrn_radiation_type MoK\a
_diffrn_radiation_wavelength 0.71073
_diffrn_reflns_av_R_equivalents 0.0161
_diffrn_reflns_av_sigmaI/netI 0.0360
_diffrn_reflns_limit_h_max 8
_diffrn_reflns_limit_h_min -6
_diffrn_reflns_limit_k_max 8
_diffrn_reflns_limit_k_min -5
_diffrn_reflns_limit_l_max 15
_diffrn_reflns_limit_l_min -13
_diffrn_reflns_number 3078
_diffrn_reflns_theta_full 26.37
_diffrn_reflns_theta_max 26.37
_diffrn_reflns_theta_min 1.69
_exptl_absorpt_coefficient_mu 0.091
_exptl_absorpt_correction_T_max 0.973
_exptl_absorpt_correction_T_min 0.964
_exptl_absorpt_correction_type empirical
_exptl_crystal_colour colorless
_exptl_crystal_density_diffrn 1.347
_exptl_crystal_density_meas ?
_exptl_crystal_density_method 'not measured'
_exptl_crystal_description block
_exptl_crystal_F_000 226
_exptl_crystal_size_max 0.40
_exptl_crystal_size_mid 0.35
_exptl_crystal_size_min 0.30
_refine_diff_density_max 0.284
_refine_diff_density_min -0.375
_refine_diff_density_rms 0.075
_refine_ls_extinction_method none
_refine_ls_goodness_of_fit_ref 1.083
_refine_ls_hydrogen_treatment mixed
_refine_ls_matrix_type full
_refine_ls_number_parameters 145
_refine_ls_number_reflns 2102
_refine_ls_number_restraints 0
_refine_ls_restrained_S_all 1.083
_refine_ls_R_factor_all 0.0633
_refine_ls_R_factor_gt 0.0516
_refine_ls_shift/su_max 0.000
_refine_ls_shift/su_mean 0.000
_refine_ls_structure_factor_coef Fsqd
_refine_ls_weighting_details 'calc w=1/[\s^2^(Fo^2^)+(0.0971P)^2^+0.0000P] where P=(Fo^2^+2Fc^2^)/3'
_refine_ls_weighting_scheme calc
_refine_ls_wR_factor_gt 0.1385
_refine_ls_wR_factor_ref 0.1586
_reflns_number_gt 1713
_reflns_number_total 2102
_reflns_threshold_expression >2sigma(I)
_cod_data_source_file cg800936dsup11.cif
_cod_data_source_block ts501d
_cod_depositor_comments
;
The following automatic conversions were performed:

'_symmetry_cell_setting' value 'Triclinic' changed to 'triclinic'
according to /home/saulius/struct/CIF-dictionaries/cif_core.dic
dictionary named 'cif_core.dic' version 2.4.2 from 2011-04-26.

Automatic conversion script
Id: cif_fix_values 1891 2012-01-12 08:04:46Z andrius 

The following automatic conversions were performed:

'_exptl_crystal_density_meas' value 'not measured' was changed to '?'
- the value is perceived as not measured.

Automatic conversion script
Id: cif_fix_values 3008 2015-01-20 13:52:24Z robertas 
;
_cod_original_sg_symbol_H-M P-1
_cod_database_code 4509149

loop_
_symmetry_equiv_pos_as_xyz
'x, y, z'
'-x, -y, -z'

loop_
_atom_site_label
_atom_site_type_symbol
_atom_site_fract_x
_atom_site_fract_y
_atom_site_fract_z
_atom_site_U_iso_or_equiv
_atom_site_adp_type
_atom_site_occupancy
_atom_site_symmetry_multiplicity
_atom_site_calc_flag
_atom_site_refinement_flags
O1 O 0.35824(17) 0.70268(17) 0.21901(9) 0.0225(3) Uani 1 1 d .
H1O H 0.3569 0.8017 0.2596 0.027 Uiso 1 1 d R
O2 O 0.01390(17) 0.71743(17) 0.28984(9) 0.0255(3) Uani 1 1 d .
C1 C 0.1624(3) 0.4838(2) 0.16793(12) 0.0164(4) Uani 1 1 d .
C2 C -0.0319(3) 0.4224(2) 0.16455(13) 0.0197(4) Uani 1 1 d .
H2 H -0.1597 0.4858 0.2005 0.024 Uiso 1 1 calc R
C3 C -0.0369(3) 0.2673(3) 0.10800(14) 0.0233(4) Uani 1 1 d .
H3 H -0.1683 0.2236 0.1061 0.028 Uiso 1 1 calc R
C4 C 0.1501(3) 0.1764(3) 0.05432(14) 0.0237(4) Uani 1 1 d .
H4 H 0.1461 0.0703 0.0162 0.028 Uiso 1 1 calc R
C5 C 0.3418(3) 0.2399(3) 0.05621(14) 0.0228(4) Uani 1 1 d .
H5 H 0.4689 0.1788 0.0184 0.027 Uiso 1 1 calc R
C6 C 0.3487(3) 0.3934(2) 0.11348(13) 0.0189(4) Uani 1 1 d .
H6 H 0.4805 0.4362 0.1153 0.023 Uiso 1 1 calc R
C7 C 0.1688(3) 0.6474(2) 0.23180(12) 0.0184(4) Uani 1 1 d .
N11 N 0.3769(2) -0.01706(19) 0.32907(10) 0.0170(3) Uani 1 1 d .
C11 C 0.2002(2) 0.0765(2) 0.38089(13) 0.0187(4) Uani 1 1 d .
H11 H 0.0681 0.0336 0.3796 0.022 Uiso 1 1 calc R
C12 C 0.2017(2) 0.2321(2) 0.43589(13) 0.0178(4) Uani 1 1 d .
H12 H 0.0728 0.2928 0.4723 0.021 Uiso 1 1 calc R
C13 C 0.3928(2) 0.3004(2) 0.43811(12) 0.0155(4) Uani 1 1 d .
C14 C 0.5752(2) 0.2040(2) 0.38349(13) 0.0170(4) Uani 1 1 d .
H14 H 0.7090 0.2456 0.3821 0.020 Uiso 1 1 calc R
C15 C 0.5613(3) 0.0468(2) 0.33106(13) 0.0187(4) Uani 1 1 d .
H15 H 0.6880 -0.0184 0.2950 0.022 Uiso 1 1 calc R
C16 C 0.3917(2) 0.4715(2) 0.49875(13) 0.0163(4) Uani 1 1 d .
H16A H 0.3251 0.4356 0.5760 0.020 Uiso 1 1 calc R
H16B H 0.3011 0.5901 0.4637 0.020 Uiso 1 1 calc R

loop_
_atom_site_aniso_label
_atom_site_aniso_U_11
_atom_site_aniso_U_22
_atom_site_aniso_U_33
_atom_site_aniso_U_23
_atom_site_aniso_U_13
_atom_site_aniso_U_12
O1 0.0219(6) 0.0221(7) 0.0271(7) -0.0123(5) 0.0019(5) -0.0086(5)
O2 0.0216(6) 0.0267(7) 0.0294(7) -0.0127(5) 0.0021(5) -0.0025(5)
C1 0.0208(8) 0.0153(8) 0.0130(8) 0.0003(6) -0.0035(6) -0.0036(6)
C2 0.0185(8) 0.0207(9) 0.0194(8) -0.0025(6) -0.0013(6) -0.0034(6)
C3 0.0203(8) 0.0265(10) 0.0256(9) -0.0042(7) -0.0054(7) -0.0079(7)
C4 0.0270(9) 0.0203(9) 0.0272(9) -0.0088(7) -0.0063(7) -0.0049(7)
C5 0.0210(8) 0.0221(9) 0.0259(9) -0.0091(7) -0.0015(7) -0.0007(7)
C6 0.0172(8) 0.0199(9) 0.0203(8) -0.0030(6) -0.0038(6) -0.0044(6)
C7 0.0203(8) 0.0163(9) 0.0172(8) -0.0001(6) -0.0025(6) -0.0020(6)
N11 0.0196(7) 0.0150(7) 0.0171(7) -0.0018(5) -0.0043(5) -0.0037(5)
C11 0.0176(8) 0.0197(9) 0.0196(8) -0.0017(6) -0.0045(6) -0.0048(6)
C12 0.0152(8) 0.0159(8) 0.0211(8) -0.0026(6) -0.0015(6) -0.0004(6)
C13 0.0183(8) 0.0135(8) 0.0139(7) 0.0009(6) -0.0037(6) -0.0023(6)
C14 0.0156(8) 0.0177(8) 0.0186(8) -0.0026(6) -0.0028(6) -0.0053(6)
C15 0.0202(8) 0.0169(8) 0.0186(8) -0.0039(6) -0.0009(6) -0.0021(6)
C16 0.0156(8) 0.0149(8) 0.0184(8) -0.0048(6) -0.0002(6) -0.0020(6)

loop_
_atom_type_symbol
_atom_type_description
_atom_type_scat_dispersion_real
_atom_type_scat_dispersion_imag
_atom_type_scat_source
C C 0.0033 0.0016 'International Tables Vol C Tables 4.2.6.8 and 6.1.1.4'
H H 0.0000 0.0000 'International Tables Vol C Tables 4.2.6.8 and 6.1.1.4'
N N 0.0061 0.0033 'International Tables Vol C Tables 4.2.6.8 and 6.1.1.4'
O O 0.0106 0.0060 'International Tables Vol C Tables 4.2.6.8 and 6.1.1.4'

loop_
_geom_angle_atom_site_label_1
_geom_angle_atom_site_label_2
_geom_angle_atom_site_label_3
_geom_angle
_geom_angle_site_symmetry_3
C6 C1 C2 120.19(16) .
C6 C1 C7 120.29(15) .
C2 C1 C7 119.52(14) .
C3 C2 C1 119.46(15) .
C4 C3 C2 120.14(16) .
C5 C4 C3 120.26(16) .
C4 C5 C6 120.02(15) .
C1 C6 C5 119.92(16) .
O2 C7 O1 124.49(15) .
O2 C7 C1 122.74(15) .
O1 C7 C1 112.77(13) .
C15 N11 C11 117.58(14) .
N11 C11 C12 122.95(15) .
C11 C12 C13 119.95(14) .
C14 C13 C12 116.84(15) .
C14 C13 C16 123.86(15) .
C12 C13 C16 119.30(14) .
C15 C14 C13 119.85(15) .
N11 C15 C14 122.81(14) .
C13 C16 C16 115.41(16) 2_666

loop_
_geom_bond_atom_site_label_1
_geom_bond_atom_site_label_2
_geom_bond_distance
_geom_bond_site_symmetry_2
O1 C7 1.3163(19) .
O2 C7 1.2197(18) .
C1 C6 1.390(2) .
C1 C2 1.396(2) .
C1 C7 1.506(2) .
C2 C3 1.393(2) .
C3 C4 1.390(2) .
C4 C5 1.383(2) .
C5 C6 1.392(2) .
N11 C15 1.340(2) .
N11 C11 1.342(2) .
C11 C12 1.379(2) .
C12 C13 1.396(2) .
C13 C14 1.390(2) .
C13 C16 1.514(2) .
C14 C15 1.388(2) .
C16 C16 1.518(3) 2_666

loop_
_geom_hbond_atom_site_label_D
_geom_hbond_atom_site_label_H
_geom_hbond_atom_site_label_A
_geom_hbond_distance_DH
_geom_hbond_distance_HA
_geom_hbond_distance_DA
_geom_hbond_angle_DHA
_geom_hbond_site_symmetry_A
O1 H1O N11 0.92 1.68 2.5983(19) 175.0 1_565

loop_
_geom_torsion_atom_site_label_1
_geom_torsion_atom_site_label_2
_geom_torsion_atom_site_label_3
_geom_torsion_atom_site_label_4
_geom_torsion
_geom_torsion_site_symmetry_4
C6 C1 C2 C3 1.2(2) .
C7 C1 C2 C3 -178.24(14) .
C1 C2 C3 C4 -0.8(2) .
C2 C3 C4 C5 -0.3(3) .
C3 C4 C5 C6 1.0(3) .
C2 C1 C6 C5 -0.6(2) .
C7 C1 C6 C5 178.90(14) .
C4 C5 C6 C1 -0.6(3) .
C6 C1 C7 O2 -172.48(14) .
C2 C1 C7 O2 7.0(2) .
C6 C1 C7 O1 6.6(2) .
C2 C1 C7 O1 -173.89(13) .
C15 N11 C11 C12 -0.5(2) .
N11 C11 C12 C13 0.8(2) .
C11 C12 C13 C14 -0.2(2) .
C11 C12 C13 C16 179.93(14) .
C12 C13 C14 C15 -0.5(2) .
C16 C13 C14 C15 179.28(14) .
C11 N11 C15 C14 -0.3(2) .
C13 C14 C15 N11 0.8(2) .
C14 C13 C16 C16 -2.6(3) 2_666
C12 C13 C16 C16 177.18(15) 2_666
